data_7117577
loop_
_publ_author_name
'Vandavasi, Jaya Kishore'
'Hu, Wan-Ping'
'Boominathan, Siva Senthil Kumar'
'Guo, Bing-Chun'
'Hsiao, Cheng-Tien'
'Wang, Jeh-Jeng'

_publ_section_title
;
 Au(i)-catalyzed synthesis of 8-oxabicyclo[3.2.1]oct-2-enes and
 9-oxabicyclo[3.3.1]nona-2,6-dienes from enynol via oxonium/Prins-type
 cyclization.
;
_journal_issue 62
_journal_name_full 'Chemical communications (Cambridge, England)'
_journal_page_first 12435
_journal_page_last 12438
_journal_paper_doi 10.1039/c5cc02847g
_journal_volume 51
_journal_year 2015
_chemical_formula_moiety 'C25 H20 O3'
_chemical_formula_sum 'C25 H20 O3'
_chemical_formula_weight 368.41
_space_group_IT_number 2
_symmetry_cell_setting triclinic
_symmetry_Int_Tables_number 2
_symmetry_space_group_name_Hall '-P 1'
_symmetry_space_group_name_H-M 'P -1'
_atom_sites_solution_hydrogens geom
_atom_sites_solution_primary direct
_atom_sites_solution_secondary difmap
_audit_creation_method SHELXL-97
_audit_update_record
;
2015-04-03 deposited with the CCDC.
2015-06-23 downloaded from the CCDC.
;
_cell_angle_alpha 110.966(3)
_cell_angle_beta 92.458(3)
_cell_angle_gamma 102.961(2)
_cell_formula_units_Z 2
_cell_length_a 5.8013(3)
_cell_length_b 11.3046(7)
_cell_length_c 15.3699(10)
_cell_measurement_reflns_used 9457
_cell_measurement_temperature 296(2)
_cell_measurement_theta_max 26.42
_cell_measurement_theta_min 3.64
_cell_volume 908.83(10)
_computing_cell_refinement 'SAINT V7.34A (Bruker AXS, 2006)'
_computing_data_collection 'APEX2 (Bruker AXS, 2010)'
_computing_data_reduction 'SAINT V7.34A (Bruker AXS, 2006)'
_computing_molecular_graphics 'SHELXTL (Sheldrick, 2008)'
_computing_publication_material SHELXTL
_computing_structure_refinement 'SHELXL-97 (Sheldrick, 2008)'
_computing_structure_solution 'SHELXS-97 (Sheldrick, 2008)'
_diffrn_ambient_temperature 296(2)
_diffrn_measured_fraction_theta_full 0.982
_diffrn_measured_fraction_theta_max 0.982
_diffrn_measurement_device_type 'Bruker APEX-II CCD'
_diffrn_measurement_method '\f and \w scans'
_diffrn_radiation_monochromator graphite
_diffrn_radiation_probe x-ray
_diffrn_radiation_type MoK\a
_diffrn_radiation_wavelength 0.71073
_diffrn_reflns_av_R_equivalents 0.0356
_diffrn_reflns_av_sigmaI/netI 0.0215
_diffrn_reflns_limit_h_max 7
_diffrn_reflns_limit_h_min -7
_diffrn_reflns_limit_k_max 14
_diffrn_reflns_limit_k_min -14
_diffrn_reflns_limit_l_max 19
_diffrn_reflns_limit_l_min -19
_diffrn_reflns_number 27213
_diffrn_reflns_theta_full 26.44
_diffrn_reflns_theta_max 26.44
_diffrn_reflns_theta_min 3.64
_diffrn_source 'fine-focus sealed tube'
_exptl_absorpt_coefficient_mu 0.087
_exptl_absorpt_correction_T_max 0.9956
_exptl_absorpt_correction_T_min 0.9609
_exptl_absorpt_correction_type multi-scan
_exptl_absorpt_process_details 'SADABS V2012/1 (Bruker AXS Inc.)'
_exptl_crystal_colour colorless
_exptl_crystal_density_diffrn 1.346
_exptl_crystal_density_method 'not measured'
_exptl_crystal_description parallelepiped
_exptl_crystal_F_000 388
_exptl_crystal_size_max 0.46
_exptl_crystal_size_mid 0.16
_exptl_crystal_size_min 0.05
_refine_diff_density_max 0.170
_refine_diff_density_min -0.246
_refine_diff_density_rms 0.053
_refine_ls_extinction_method none
_refine_ls_goodness_of_fit_ref 1.065
_refine_ls_hydrogen_treatment constr
_refine_ls_matrix_type full
_refine_ls_number_parameters 253
_refine_ls_number_reflns 3687
_refine_ls_number_restraints 0
_refine_ls_restrained_S_all 1.065
_refine_ls_R_factor_all 0.0732
_refine_ls_R_factor_gt 0.0559
_refine_ls_shift/su_max 0.000
_refine_ls_shift/su_mean 0.000
_refine_ls_structure_factor_coef Fsqd
_refine_ls_weighting_details 'calc w=1/[\s^2^(Fo^2^)+(0.0571P)^2^+0.3600P] where P=(Fo^2^+2Fc^2^)/3'
_refine_ls_weighting_scheme calc
_refine_ls_wR_factor_gt 0.1203
_refine_ls_wR_factor_ref 0.1331
_reflns_number_gt 2882
_reflns_number_total 3687
_reflns_threshold_expression >2sigma(I)
_cod_data_source_file c5cc02847g2.cif
_cod_data_source_block jaya0902
_cod_original_cell_volume 908.83(9)
_cod_database_code 7117577

loop_
_symmetry_equiv_pos_as_xyz
'x, y, z'
'-x, -y, -z'

loop_
_atom_site_label
_atom_site_type_symbol
_atom_site_fract_x
_atom_site_fract_y
_atom_site_fract_z
_atom_site_U_iso_or_equiv
_atom_site_adp_type
_atom_site_occupancy
_atom_site_symmetry_multiplicity
_atom_site_calc_flag
_atom_site_refinement_flags
O1 O -0.11816(19) 0.67061(11) 0.16572(8) 0.0378(3) Uani 1 1 d .
O2 O 0.2221(3) 0.90526(15) -0.12045(11) 0.0620(4) Uani 1 1 d .
O3 O 0.4921(3) 0.77779(17) -0.14309(10) 0.0638(4) Uani 1 1 d .
C1 C -0.0909(3) 0.78112(16) 0.13896(12) 0.0351(4) Uani 1 1 d .
H1A H -0.2492 0.7807 0.1137 0.042 Uiso 1 1 calc R
C2 C 0.0002(3) 0.90677(17) 0.22544(12) 0.0382(4) Uani 1 1 d .
H2A H 0.0440 0.9805 0.2059 0.046 Uiso 1 1 calc R
H2B H -0.1263 0.9200 0.2643 0.046 Uiso 1 1 calc R
C3 C 0.2133(3) 0.90177(16) 0.28231(11) 0.0336(4) Uani 1 1 d .
C4 C 0.2630(3) 0.78644(15) 0.26457(11) 0.0332(4) Uani 1 1 d .
H4A H 0.4002 0.7855 0.2976 0.040 Uiso 1 1 calc R
C5 C 0.1111(3) 0.65672(15) 0.19423(12) 0.0333(4) Uani 1 1 d .
C6 C 0.2319(3) 0.61005(16) 0.10580(12) 0.0352(4) Uani 1 1 d .
H6A H 0.3967 0.6145 0.1241 0.042 Uiso 1 1 calc R
H6B H 0.1519 0.5193 0.0681 0.042 Uiso 1 1 calc R
C7 C 0.2246(3) 0.69235(15) 0.04769(11) 0.0334(4) Uani 1 1 d .
C8 C 0.0670(3) 0.77152(15) 0.06212(11) 0.0332(4) Uani 1 1 d .
C9 C 0.0510(3) 0.84609(17) 0.00711(12) 0.0393(4) Uani 1 1 d .
H9A H -0.0586 0.8966 0.0151 0.047 Uiso 1 1 calc R
C10 C 0.2033(3) 0.84135(18) -0.05864(13) 0.0424(4) Uani 1 1 d .
C11 C 0.4230(4) 0.8775(2) -0.16608(16) 0.0604(6) Uani 1 1 d .
H11A H 0.5540 0.9560 -0.1454 0.072 Uiso 1 1 calc R
H11B H 0.3822 0.8481 -0.2336 0.072 Uiso 1 1 calc R
C12 C 0.3620(3) 0.76444(18) -0.07269(12) 0.0428(4) Uani 1 1 d .
C13 C 0.3744(3) 0.68749(17) -0.02259(12) 0.0405(4) Uani 1 1 d .
H13A H 0.4785 0.6335 -0.0344 0.049 Uiso 1 1 calc R
C14 C 0.3543(3) 1.02621(16) 0.35726(11) 0.0365(4) Uani 1 1 d .
C15 C 0.2697(4) 1.13787(19) 0.38350(15) 0.0543(5) Uani 1 1 d .
H15A H 0.1257 1.1349 0.3527 0.065 Uiso 1 1 calc R
C16 C 0.3951(5) 1.2535(2) 0.45452(17) 0.0685(7) Uani 1 1 d .
H16A H 0.3348 1.3270 0.4704 0.082 Uiso 1 1 calc R
C17 C 0.6056(5) 1.2610(2) 0.50144(16) 0.0624(6) Uani 1 1 d .
H17A H 0.6877 1.3386 0.5498 0.075 Uiso 1 1 calc R
C18 C 0.6953(4) 1.1524(2) 0.47638(14) 0.0557(5) Uani 1 1 d .
H18A H 0.8404 1.1571 0.5073 0.067 Uiso 1 1 calc R
C19 C 0.5712(3) 1.03580(19) 0.40529(13) 0.0448(4) Uani 1 1 d .
H19A H 0.6336 0.9630 0.3895 0.054 Uiso 1 1 calc R
C20 C 0.0606(3) 0.55970(16) 0.24295(12) 0.0357(4) Uani 1 1 d .
C21 C -0.1210(3) 0.56219(19) 0.29918(15) 0.0474(5) Uani 1 1 d .
H21A H -0.2153 0.6202 0.3041 0.057 Uiso 1 1 calc R
C22 C -0.1630(4) 0.4792(2) 0.34797(15) 0.0538(5) Uani 1 1 d .
H22A H -0.2862 0.4813 0.3848 0.065 Uiso 1 1 calc R
C23 C -0.0236(4) 0.39394(19) 0.34216(15) 0.0525(5) Uani 1 1 d .
H23A H -0.0507 0.3390 0.3755 0.063 Uiso 1 1 calc R
C24 C 0.1562(4) 0.3904(2) 0.28673(16) 0.0562(5) Uani 1 1 d .
H24A H 0.2503 0.3324 0.2823 0.067 Uiso 1 1 calc R
C25 C 0.1982(4) 0.47242(18) 0.23741(14) 0.0474(5) Uani 1 1 d .
H25A H 0.3204 0.4689 0.2001 0.057 Uiso 1 1 calc R

loop_
_atom_site_aniso_label
_atom_site_aniso_U_11
_atom_site_aniso_U_22
_atom_site_aniso_U_33
_atom_site_aniso_U_23
_atom_site_aniso_U_13
_atom_site_aniso_U_12
O1 0.0277(6) 0.0407(6) 0.0458(7) 0.0203(6) 0.0014(5) 0.0042(5)
O2 0.0773(10) 0.0731(10) 0.0571(9) 0.0419(8) 0.0249(8) 0.0290(8)
O3 0.0700(10) 0.0864(11) 0.0500(9) 0.0351(8) 0.0281(8) 0.0297(9)
C1 0.0279(8) 0.0400(9) 0.0396(10) 0.0171(7) 0.0024(7) 0.0097(7)
C2 0.0399(9) 0.0416(9) 0.0363(9) 0.0142(8) 0.0092(7) 0.0165(7)
C3 0.0351(8) 0.0360(8) 0.0290(8) 0.0123(7) 0.0074(7) 0.0072(7)
C4 0.0302(8) 0.0357(8) 0.0321(9) 0.0136(7) 0.0010(6) 0.0045(6)
C5 0.0282(8) 0.0333(8) 0.0369(9) 0.0134(7) 0.0001(6) 0.0055(6)
C6 0.0329(8) 0.0329(8) 0.0352(9) 0.0092(7) -0.0004(7) 0.0064(6)
C7 0.0318(8) 0.0328(8) 0.0289(9) 0.0069(7) -0.0018(6) 0.0045(6)
C8 0.0305(8) 0.0338(8) 0.0288(9) 0.0074(7) -0.0014(6) 0.0039(6)
C9 0.0417(9) 0.0387(9) 0.0379(10) 0.0137(8) 0.0035(7) 0.0126(7)
C10 0.0495(10) 0.0427(9) 0.0335(10) 0.0157(8) 0.0035(8) 0.0073(8)
C11 0.0667(14) 0.0675(14) 0.0483(12) 0.0277(11) 0.0157(10) 0.0086(11)
C12 0.0431(10) 0.0499(10) 0.0294(9) 0.0105(8) 0.0057(7) 0.0075(8)
C13 0.0391(9) 0.0446(9) 0.0327(9) 0.0074(8) 0.0035(7) 0.0134(7)
C14 0.0437(9) 0.0342(8) 0.0296(9) 0.0128(7) 0.0096(7) 0.0043(7)
C15 0.0655(13) 0.0413(10) 0.0488(12) 0.0085(9) 0.0003(10) 0.0151(9)
C16 0.0935(19) 0.0387(11) 0.0598(15) 0.0050(10) 0.0011(13) 0.0152(11)
C17 0.0828(16) 0.0404(11) 0.0432(12) 0.0065(9) 0.0015(11) -0.0078(10)
C18 0.0517(12) 0.0585(12) 0.0422(12) 0.0150(9) 0.0002(9) -0.0064(9)
C19 0.0444(10) 0.0453(10) 0.0380(10) 0.0126(8) 0.0059(8) 0.0036(8)
C20 0.0339(8) 0.0320(8) 0.0357(9) 0.0107(7) -0.0004(7) 0.0023(6)
C21 0.0445(10) 0.0465(10) 0.0567(12) 0.0240(9) 0.0124(9) 0.0137(8)
C22 0.0530(12) 0.0539(12) 0.0597(13) 0.0290(10) 0.0186(10) 0.0092(9)
C23 0.0638(13) 0.0426(10) 0.0546(12) 0.0270(9) 0.0080(10) 0.0061(9)
C24 0.0670(14) 0.0484(11) 0.0649(14) 0.0292(10) 0.0141(11) 0.0237(10)
C25 0.0512(11) 0.0479(10) 0.0526(12) 0.0253(9) 0.0155(9) 0.0190(9)

loop_
_atom_type_symbol
_atom_type_description
_atom_type_scat_dispersion_real
_atom_type_scat_dispersion_imag
_atom_type_scat_source
C C 0.0033 0.0016 'International Tables Vol C Tables 4.2.6.8 and 6.1.1.4'
H H 0.0000 0.0000 'International Tables Vol C Tables 4.2.6.8 and 6.1.1.4'
O O 0.0106 0.0060 'International Tables Vol C Tables 4.2.6.8 and 6.1.1.4'

loop_
_geom_angle_atom_site_label_1
_geom_angle_atom_site_label_2
_geom_angle_atom_site_label_3
_geom_angle
C1 O1 C5 110.83(11)
C10 O2 C11 105.11(15)
C12 O3 C11 105.38(16)
O1 C1 C8 111.10(13)
O1 C1 C2 109.57(13)
C8 C1 C2 112.78(13)
O1 C1 H1A 107.7
C8 C1 H1A 107.7
C2 C1 H1A 107.7
C3 C2 C1 111.51(13)
C3 C2 H2A 109.3
C1 C2 H2A 109.3
C3 C2 H2B 109.3
C1 C2 H2B 109.3
H2A C2 H2B 108.0
C4 C3 C14 123.43(15)
C4 C3 C2 118.63(15)
C14 C3 C2 117.92(14)
C3 C4 C5 124.51(15)
C3 C4 H4A 117.7
C5 C4 H4A 117.7
O1 C5 C4 110.39(13)
O1 C5 C20 106.01(12)
C4 C5 C20 108.39(13)
O1 C5 C6 107.69(13)
C4 C5 C6 110.53(13)
C20 C5 C6 113.74(13)
C7 C6 C5 111.58(13)
C7 C6 H6A 109.3
C5 C6 H6A 109.3
C7 C6 H6B 109.3
C5 C6 H6B 109.3
H6A C6 H6B 108.0
C8 C7 C13 119.71(16)
C8 C7 C6 120.10(15)
C13 C7 C6 120.18(15)
C7 C8 C9 121.34(16)
C7 C8 C1 120.62(15)
C9 C8 C1 118.03(15)
C10 C9 C8 117.20(16)
C10 C9 H9A 121.4
C8 C9 H9A 121.4
C9 C10 C12 121.85(17)
C9 C10 O2 128.02(17)
C12 C10 O2 110.11(16)
O2 C11 O3 108.58(16)
O2 C11 H11A 110.0
O3 C11 H11A 110.0
O2 C11 H11B 110.0
O3 C11 H11B 110.0
H11A C11 H11B 108.4
C13 C12 C10 121.99(17)
C13 C12 O3 128.33(18)
C10 C12 O3 109.67(17)
C12 C13 C7 117.85(16)
C12 C13 H13A 121.1
C7 C13 H13A 121.1
C15 C14 C19 117.14(17)
C15 C14 C3 120.47(17)
C19 C14 C3 122.37(16)
C14 C15 C16 121.4(2)
C14 C15 H15A 119.3
C16 C15 H15A 119.3
C17 C16 C15 120.8(2)
C17 C16 H16A 119.6
C15 C16 H16A 119.6
C16 C17 C18 119.1(2)
C16 C17 H17A 120.4
C18 C17 H17A 120.4
C17 C18 C19 120.6(2)
C17 C18 H18A 119.7
C19 C18 H18A 119.7
C18 C19 C14 120.94(19)
C18 C19 H19A 119.5
C14 C19 H19A 119.5
C21 C20 C25 118.15(16)
C21 C20 C5 119.61(15)
C25 C20 C5 122.15(16)
C20 C21 C22 120.75(18)
C20 C21 H21A 119.6
C22 C21 H21A 119.6
C23 C22 C21 120.29(19)
C23 C22 H22A 119.9
C21 C22 H22A 119.9
C24 C23 C22 119.53(18)
C24 C23 H23A 120.2
C22 C23 H23A 120.2
C23 C24 C25 120.47(19)
C23 C24 H24A 119.8
C25 C24 H24A 119.8
C24 C25 C20 120.81(18)
C24 C25 H25A 119.6
C20 C25 H25A 119.6

loop_
_geom_bond_atom_site_label_1
_geom_bond_atom_site_label_2
_geom_bond_distance
O1 C1 1.4281(19)
O1 C5 1.4416(19)
O2 C10 1.379(2)
O2 C11 1.423(3)
O3 C12 1.378(2)
O3 C11 1.426(3)
C1 C8 1.514(2)
C1 C2 1.522(2)
C1 H1A 0.9800
C2 C3 1.507(2)
C2 H2A 0.9700
C2 H2B 0.9700
C3 C4 1.333(2)
C3 C14 1.489(2)
C4 C5 1.516(2)
C4 H4A 0.9300
C5 C20 1.520(2)
C5 C6 1.533(2)
C6 C7 1.508(2)
C6 H6A 0.9700
C6 H6B 0.9700
C7 C8 1.389(2)
C7 C13 1.409(2)
C8 C9 1.404(2)
C9 C10 1.365(2)
C9 H9A 0.9300
C10 C12 1.375(3)
C11 H11A 0.9700
C11 H11B 0.9700
C12 C13 1.363(3)
C13 H13A 0.9300
C14 C15 1.388(3)
C14 C19 1.393(3)
C15 C16 1.383(3)
C15 H15A 0.9300
C16 C17 1.361(3)
C16 H16A 0.9300
C17 C18 1.376(3)
C17 H17A 0.9300
C18 C19 1.388(3)
C18 H18A 0.9300
C19 H19A 0.9300
C20 C21 1.390(2)
C20 C25 1.385(2)
C21 C22 1.385(3)
C21 H21A 0.9300
C22 C23 1.373(3)
C22 H22A 0.9300
C23 C24 1.373(3)
C23 H23A 0.9300
C24 C25 1.382(3)
C24 H24A 0.9300
C25 H25A 0.9300
